data_7703527
loop_
_publ_author_name
'Frogley, Benjamin J.'
'Hill, Anthony F.'

_publ_section_title
;
 Metal coordination to bipyridyl carbynes.
;
_journal_issue 10
_journal_name_full 'Dalton transactions (Cambridge, England : 2003)'
_journal_page_first 3272
_journal_page_last 3283
_journal_paper_doi 10.1039/c9dt04744a
_journal_volume 49
_journal_year 2020
_chemical_formula_moiety 'C46 H50 Au2 B2 Cl2 N14 O4 W2, 2(C H2 Cl2)'
_chemical_formula_sum 'C48 H54 Au2 B2 Cl6 N14 O4 W2'
_chemical_formula_weight 1887.00
_space_group_crystal_system monoclinic
_space_group_IT_number 14
_space_group_name_Hall '-P 2yn'
_space_group_name_H-M_alt 'P 1 21/n 1'
_atom_sites_solution_hydrogens mixed
_audit_creation_method SHELXL-2018/3
_audit_update_record
;
2020-01-15 deposited with the CCDC.	2020-02-17 downloaded from the CCDC.
;
_cell_angle_alpha 90
_cell_angle_beta 102.297(3)
_cell_angle_gamma 90
_cell_formula_units_Z 2
_cell_length_a 14.5705(4)
_cell_length_b 12.1669(3)
_cell_length_c 19.1692(7)
_cell_measurement_reflns_used 15368
_cell_measurement_temperature 150.0(1)
_cell_measurement_theta_max 29.5730
_cell_measurement_theta_min 3.6550
_cell_volume 3320.31(18)
_computing_cell_refinement 'CrysAlisPro 1.171.40.36a (Rigaku OD, 2018)'
_computing_data_collection 'CrysAlisPro 1.171.40.36a (Rigaku OD, 2018)'
_computing_data_reduction 'CrysAlisPro 1.171.40.36a (Rigaku OD, 2018)'
_computing_molecular_graphics 'Mercury (Macrae et al., 2020)'
_computing_publication_material 'CIFTAB (Sheldrick, 2016)'
_computing_structure_refinement 'SHELXL-2018/3 (Sheldrick, 2018)'
_computing_structure_solution 'SHELXT 2014/5 (Sheldrick, 2014)'
_diffrn_ambient_temperature 150.0(1)
_diffrn_detector_area_resol_mean 5.1872
_diffrn_measured_fraction_theta_full 0.997
_diffrn_measured_fraction_theta_max 0.997
_diffrn_measurement_device_type 'New Xcalibur, Atlas'
_diffrn_measurement_method '\w scans'
_diffrn_radiation_type MoK\a
_diffrn_radiation_wavelength 0.71073
_diffrn_reflns_av_R_equivalents 0.0281
_diffrn_reflns_av_unetI/netI 0.0268
_diffrn_reflns_Laue_measured_fraction_full 0.997
_diffrn_reflns_Laue_measured_fraction_max 0.997
_diffrn_reflns_limit_h_max 18
_diffrn_reflns_limit_h_min -17
_diffrn_reflns_limit_k_max 15
_diffrn_reflns_limit_k_min -15
_diffrn_reflns_limit_l_max 23
_diffrn_reflns_limit_l_min -14
_diffrn_reflns_number 28425
_diffrn_reflns_point_group_measured_fraction_full 0.997
_diffrn_reflns_point_group_measured_fraction_max 0.997
_diffrn_reflns_theta_full 25.242
_diffrn_reflns_theta_max 26.372
_diffrn_reflns_theta_min 3.349
_diffrn_source 'fine-focus sealed X-ray tube'
_exptl_absorpt_coefficient_mu 8.148
_exptl_absorpt_correction_T_max 1.00000
_exptl_absorpt_correction_T_min 0.61363
_exptl_absorpt_correction_type multi-scan
_exptl_absorpt_process_details
; 
CrysAlisPro 1.171.40.36a (Rigaku Oxford Diffraction, 2018) 
Empirical absorption correction using spherical harmonics, 
 implemented in SCALE3 ABSPACK scaling algorithm. 
;
_exptl_crystal_colour orange
_exptl_crystal_density_diffrn 1.887
_exptl_crystal_description block
_exptl_crystal_F_000 1780
_exptl_crystal_size_max 0.221
_exptl_crystal_size_mid 0.178
_exptl_crystal_size_min 0.138
_refine_diff_density_max 1.034
_refine_diff_density_min -0.970
_refine_diff_density_rms 0.113
_refine_ls_extinction_method none
_refine_ls_goodness_of_fit_ref 1.040
_refine_ls_hydrogen_treatment mixed
_refine_ls_matrix_type full
_refine_ls_number_parameters 369
_refine_ls_number_reflns 6781
_refine_ls_number_restraints 0
_refine_ls_restrained_S_all 1.040
_refine_ls_R_factor_all 0.0304
_refine_ls_R_factor_gt 0.0230
_refine_ls_shift/su_max 0.002
_refine_ls_shift/su_mean 0.000
_refine_ls_structure_factor_coef Fsqd
_refine_ls_weighting_details 'w=1/[\s^2^(Fo^2^)+(0.0237P)^2^+4.8639P] where P=(Fo^2^+2Fc^2^)/3'
_refine_ls_weighting_scheme calc
_refine_ls_wR_factor_gt 0.0507
_refine_ls_wR_factor_ref 0.0534
_reflns_Friedel_coverage 0.000
_reflns_number_gt 5849
_reflns_number_total 6781
_reflns_threshold_expression 'I > 2\s(I)'
_cod_data_source_file c9dt04744a2.cif
_cod_data_source_block Compound_7
_cod_depositor_comments 'Adding full bibliography for 7703525--7703535.cif.'
_cod_original_sg_symbol_H-M 'P 21/n'
_cod_database_code 7703527
_shelx_shelxl_version_number 2018/3
_shelx_space_group_comment
; 
The symmetry employed for this shelxl refinement is uniquely defined 
by the following loop, which should always be used as a source of 
symmetry information in preference to the above space-group names. 
They are only intended as comments. 
;

loop_
_space_group_symop_operation_xyz
'x, y, z'
'-x+1/2, y+1/2, -z+1/2'
'-x, -y, -z'
'x-1/2, -y-1/2, z-1/2'

loop_
_atom_site_label
_atom_site_type_symbol
_atom_site_fract_x
_atom_site_fract_y
_atom_site_fract_z
_atom_site_U_iso_or_equiv
_atom_site_adp_type
_atom_site_occupancy
_atom_site_site_symmetry_order
_atom_site_calc_flag
_atom_site_refinement_flags_posn
_atom_site_refinement_flags_adp
_atom_site_refinement_flags_occupancy
_atom_site_disorder_assembly
_atom_site_disorder_group
Au1 Au 0.25301(2) 0.61145(2) 0.58429(2) 0.02338(5) Uani 1 1 d . . . . .
W1 W 0.33581(2) 0.81880(2) 0.59652(2) 0.01951(5) Uani 1 1 d . . . . .
Cl1 Cl 0.26259(7) 0.42433(8) 0.59680(7) 0.0367(3) Uani 1 1 d . . . . .
O2 O 0.2172(2) 0.9808(2) 0.66922(18) 0.0350(7) Uani 1 1 d . . . . .
N1 N 0.4477(2) 0.7287(3) 0.56135(19) 0.0252(8) Uani 1 1 d . . . . .
O1 O 0.2760(2) 0.9402(3) 0.44866(18) 0.0395(8) Uani 1 1 d . . . . .
C1 C 0.2110(3) 0.7692(3) 0.5647(2) 0.0244(9) Uani 1 1 d . . . . .
N5 N 0.4025(2) 0.7572(3) 0.70291(19) 0.0248(7) Uani 1 1 d . . . . .
C2 C 0.2986(3) 0.8947(3) 0.5025(2) 0.0260(9) Uani 1 1 d . . . . .
N7 N 0.0955(2) 0.9065(3) 0.52518(19) 0.0244(8) Uani 1 1 d . . . . .
C3 C 0.2603(3) 0.9231(3) 0.6420(2) 0.0250(9) Uani 1 1 d . . . . .
N2 N 0.5377(2) 0.7324(3) 0.6022(2) 0.0289(8) Uani 1 1 d . . . . .
N3 N 0.4427(2) 0.9498(3) 0.6199(2) 0.0287(8) Uani 1 1 d . . . . .
N6 N 0.4986(2) 0.7521(3) 0.7232(2) 0.0319(9) Uani 1 1 d . . . . .
N4 N 0.5317(2) 0.9185(3) 0.6565(2) 0.0326(9) Uani 1 1 d . . . . .
C15 C 0.3680(3) 0.7231(3) 0.7587(2) 0.0286(10) Uani 1 1 d . . . . .
C14 C 0.2656(3) 0.7202(4) 0.7580(3) 0.0334(10) Uani 1 1 d . . . . .
H14A H 0.240188 0.793137 0.750799 0.050 Uiso 1 1 calc R U . . .
H14B H 0.256186 0.692158 0.802776 0.050 Uiso 1 1 calc R U . . .
H14C H 0.234316 0.673391 0.719974 0.050 Uiso 1 1 calc R U . . .
C4 C 0.1114(3) 0.7986(3) 0.5388(2) 0.0240(9) Uani 1 1 d . . . . .
C5 C 0.0393(3) 0.7220(4) 0.5308(3) 0.0349(11) Uani 1 1 d . . . . .
H5 H 0.052729 0.647590 0.538089 0.042 Uiso 1 1 calc R U . . .
C8 C 0.0065(3) 0.9407(3) 0.5067(2) 0.0256(9) Uani 1 1 d . . . . .
C19 C 0.3666(3) 0.6496(4) 0.4445(3) 0.0336(10) Uani 1 1 d . . . . .
H19A H 0.326080 0.599009 0.461713 0.050 Uiso 1 1 calc R U . . .
H19B H 0.385533 0.618673 0.403641 0.050 Uiso 1 1 calc R U . . .
H19C H 0.333749 0.717354 0.431120 0.050 Uiso 1 1 calc R U . . .
C20 C 0.4513(3) 0.6712(3) 0.5017(2) 0.0256(9) Uani 1 1 d . . . . .
C7 C -0.0698(3) 0.8690(4) 0.5005(3) 0.0315(10) Uani 1 1 d . . . . .
H7 H -0.131023 0.895445 0.488996 0.038 Uiso 1 1 calc R U . . .
B1 B 0.5577(3) 0.7965(5) 0.6724(3) 0.0340(12) Uani 1 1 d . . . . .
C10 C 0.4429(3) 1.0591(4) 0.6130(3) 0.0364(11) Uani 1 1 d . . . . .
C22 C 0.5952(3) 0.6772(4) 0.5673(3) 0.0334(11) Uani 1 1 d . . . . .
C6 C -0.0525(3) 0.7576(4) 0.5118(3) 0.0384(12) Uani 1 1 d . . . . .
H6 H -0.101889 0.707813 0.506629 0.046 Uiso 1 1 calc R U . . .
C9 C 0.3611(4) 1.1249(4) 0.5756(3) 0.0525(15) Uani 1 1 d . . . . .
H9A H 0.358348 1.123396 0.525142 0.079 Uiso 1 1 calc R U . . .
H9B H 0.367895 1.199479 0.592306 0.079 Uiso 1 1 calc R U . . .
H9C H 0.304367 1.094359 0.585260 0.079 Uiso 1 1 calc R U . . .
C11 C 0.5317(4) 1.0985(5) 0.6456(3) 0.0486(14) Uani 1 1 d . . . . .
H11 H 0.550991 1.171547 0.648609 0.058 Uiso 1 1 calc R U . . .
C21 C 0.5434(3) 0.6382(3) 0.5049(3) 0.0301(10) Uani 1 1 d . . . . .
H21 H 0.565275 0.597237 0.470888 0.036 Uiso 1 1 calc R U . . .
C12 C 0.5848(3) 1.0097(5) 0.6722(3) 0.0456(14) Uani 1 1 d . . . . .
C16 C 0.4415(3) 0.6951(4) 0.8145(3) 0.0418(12) Uani 1 1 d . . . . .
H16 H 0.436923 0.668229 0.859052 0.050 Uiso 1 1 calc R U . . .
C17 C 0.5224(3) 0.7148(4) 0.7908(3) 0.0431(12) Uani 1 1 d . . . . .
C23 C 0.6995(3) 0.6673(5) 0.5971(3) 0.0464(13) Uani 1 1 d . . . . .
H23A H 0.728363 0.629332 0.563411 0.070 Uiso 1 1 calc R U . . .
H23B H 0.710136 0.626995 0.641099 0.070 Uiso 1 1 calc R U . . .
H23C H 0.726419 0.739380 0.605608 0.070 Uiso 1 1 calc R U . . .
C13 C 0.6843(4) 1.0049(6) 0.7137(3) 0.0677(19) Uani 1 1 d . . . . .
H13A H 0.686403 0.966858 0.757919 0.101 Uiso 1 1 calc R U . . .
H13B H 0.707886 1.078200 0.723458 0.101 Uiso 1 1 calc R U . . .
H13C H 0.722196 0.966541 0.686374 0.101 Uiso 1 1 calc R U . . .
C18 C 0.6226(4) 0.7017(6) 0.8306(3) 0.072(2) Uani 1 1 d . . . . .
H18A H 0.652059 0.644197 0.808918 0.108 Uiso 1 1 calc R U . . .
H18B H 0.623771 0.683063 0.879426 0.108 Uiso 1 1 calc R U . . .
H18C H 0.655849 0.769355 0.828756 0.108 Uiso 1 1 calc R U . . .
Cl3 Cl 0.4752(3) 0.5157(3) 0.3116(2) 0.0820(9) Uani 0.775(7) 1 d . . P A 1
C24 C 0.5404(5) 0.5792(6) 0.2562(4) 0.085(2) Uani 1 1 d . . . . .
H24A H 0.597690 0.606295 0.286828 0.102 Uiso 1 1 calc R U . A 1
H24B H 0.558930 0.521982 0.226706 0.102 Uiso 1 1 calc R U . A 1
Cl5 Cl 0.4970(4) 0.6811(5) 0.2021(3) 0.166(2) Uani 0.775(7) 1 d . . P A 1
Cl4 Cl 0.4780(15) 0.6062(16) 0.1807(11) 0.166(2) Uani 0.225(7) 1 d . . P A 2
Cl2 Cl 0.4382(10) 0.5369(12) 0.2875(8) 0.0820(9) Uani 0.225(7) 1 d . . P A 2
H1 H 0.636(3) 0.794(4) 0.695(3) 0.038(13) Uiso 1 1 d . . . . .

loop_
_atom_site_aniso_label
_atom_site_aniso_U_11
_atom_site_aniso_U_22
_atom_site_aniso_U_33
_atom_site_aniso_U_23
_atom_site_aniso_U_13
_atom_site_aniso_U_12
Au1 0.01767(8) 0.02221(8) 0.03004(10) 0.00056(7) 0.00455(6) 0.00213(6)
W1 0.01319(8) 0.02214(8) 0.02215(10) 0.00140(6) 0.00144(6) 0.00225(6)
Cl1 0.0362(6) 0.0216(5) 0.0548(8) 0.0002(5) 0.0151(5) 0.0027(4)
O2 0.0358(17) 0.0318(16) 0.038(2) -0.0048(15) 0.0103(15) 0.0070(14)
N1 0.0162(16) 0.0331(18) 0.025(2) 0.0008(16) 0.0016(14) 0.0027(14)
O1 0.0376(17) 0.0488(19) 0.030(2) 0.0127(16) 0.0023(15) 0.0031(15)
C1 0.0198(19) 0.027(2) 0.027(2) 0.0015(18) 0.0051(17) 0.0011(16)
N5 0.0189(16) 0.0306(18) 0.023(2) 0.0013(15) 0.0014(14) 0.0031(14)
C2 0.0191(19) 0.029(2) 0.028(3) -0.0020(19) 0.0009(17) 0.0001(16)
N7 0.0167(16) 0.0304(18) 0.025(2) 0.0018(15) 0.0025(14) 0.0032(13)
C3 0.0208(19) 0.0217(19) 0.031(3) 0.0011(18) 0.0032(18) 0.0018(16)
N2 0.0133(15) 0.045(2) 0.027(2) 0.0018(17) 0.0021(14) 0.0062(15)
N3 0.0196(17) 0.036(2) 0.029(2) 0.0003(16) 0.0036(15) -0.0054(15)
N6 0.0191(17) 0.051(2) 0.023(2) -0.0011(18) -0.0022(14) 0.0081(16)
N4 0.0206(17) 0.047(2) 0.030(2) -0.0083(18) 0.0040(15) -0.0079(16)
C15 0.035(2) 0.026(2) 0.025(3) 0.0021(18) 0.0069(19) 0.0066(18)
C14 0.037(2) 0.033(2) 0.033(3) 0.005(2) 0.014(2) 0.0006(19)
C4 0.0153(18) 0.030(2) 0.025(2) -0.0001(18) 0.0017(16) 0.0020(16)
C5 0.023(2) 0.033(2) 0.046(3) 0.006(2) 0.001(2) 0.0007(18)
C8 0.0182(19) 0.036(2) 0.022(2) 0.0010(18) 0.0011(16) 0.0043(17)
C19 0.030(2) 0.037(2) 0.035(3) -0.007(2) 0.008(2) 0.0030(19)
C20 0.0209(19) 0.026(2) 0.030(3) 0.0051(18) 0.0073(17) 0.0039(16)
C7 0.0140(19) 0.041(2) 0.036(3) 0.006(2) -0.0017(18) 0.0041(17)
B1 0.014(2) 0.058(3) 0.028(3) -0.004(3) 0.000(2) 0.005(2)
C10 0.043(3) 0.036(2) 0.033(3) -0.001(2) 0.014(2) -0.012(2)
C22 0.019(2) 0.044(3) 0.040(3) 0.008(2) 0.0106(19) 0.0098(18)
C6 0.020(2) 0.041(3) 0.052(3) 0.009(2) 0.002(2) -0.0053(19)
C9 0.065(4) 0.026(2) 0.069(4) 0.006(2) 0.021(3) -0.005(2)
C11 0.054(3) 0.050(3) 0.045(4) -0.007(3) 0.018(3) -0.027(3)
C21 0.026(2) 0.032(2) 0.035(3) 0.002(2) 0.011(2) 0.0054(18)
C12 0.036(3) 0.071(4) 0.032(3) -0.015(3) 0.012(2) -0.029(3)
C16 0.046(3) 0.062(3) 0.019(3) 0.011(2) 0.010(2) 0.017(2)
C17 0.034(2) 0.063(3) 0.028(3) 0.007(2) -0.002(2) 0.017(2)
C23 0.021(2) 0.071(4) 0.048(3) 0.007(3) 0.007(2) 0.015(2)
C13 0.041(3) 0.103(5) 0.054(4) -0.009(4) -0.001(3) -0.039(3)
C18 0.041(3) 0.138(6) 0.030(3) 0.016(4) -0.005(2) 0.035(4)
Cl3 0.084(2) 0.099(2) 0.072(2) 0.0064(16) 0.0369(18) 0.0032(17)
C24 0.072(4) 0.098(5) 0.091(6) 0.014(5) 0.033(4) 0.009(4)
Cl5 0.197(4) 0.126(4) 0.179(4) 0.084(4) 0.048(3) 0.033(4)
Cl4 0.197(4) 0.126(4) 0.179(4) 0.084(4) 0.048(3) 0.033(4)
Cl2 0.084(2) 0.099(2) 0.072(2) 0.0064(16) 0.0369(18) 0.0032(17)

loop_
_atom_type_symbol
_atom_type_description
_atom_type_scat_dispersion_real
_atom_type_scat_dispersion_imag
_atom_type_scat_source
C C 0.0033 0.0016 'International Tables Vol C Tables 4.2.6.8 and 6.1.1.4'
H H 0.0000 0.0000 'International Tables Vol C Tables 4.2.6.8 and 6.1.1.4'
Au Au -2.0133 8.8022 'International Tables Vol C Tables 4.2.6.8 and 6.1.1.4'
B B 0.0013 0.0007 'International Tables Vol C Tables 4.2.6.8 and 6.1.1.4'
Cl Cl 0.1484 0.1585 'International Tables Vol C Tables 4.2.6.8 and 6.1.1.4'
N N 0.0061 0.0033 'International Tables Vol C Tables 4.2.6.8 and 6.1.1.4'
O O 0.0106 0.0060 'International Tables Vol C Tables 4.2.6.8 and 6.1.1.4'
W W -0.8490 6.8722 'International Tables Vol C Tables 4.2.6.8 and 6.1.1.4'

loop_
_geom_angle_atom_site_label_1
_geom_angle_atom_site_label_2
_geom_angle_atom_site_label_3
_geom_angle
_geom_angle_site_symmetry_1
_geom_angle_site_symmetry_3
_geom_angle_publ_flag
C1 Au1 Cl1 166.09(11) . . ?
C1 Au1 W1 42.74(11) . . ?
Cl1 Au1 W1 151.17(3) . . ?
C1 W1 C2 78.35(17) . . ?
C1 W1 C3 76.23(17) . . ?
C2 W1 C3 91.77(17) . . ?
C1 W1 N1 118.00(15) . . ?
C2 W1 N1 91.74(15) . . ?
C3 W1 N1 165.76(14) . . ?
C1 W1 N5 113.35(15) . . ?
C2 W1 N5 168.14(14) . . ?
C3 W1 N5 89.32(15) . . ?
N1 W1 N5 84.47(12) . . ?
C1 W1 N3 152.31(15) . . ?
C2 W1 N3 83.92(15) . . ?
C3 W1 N3 83.30(14) . . ?
N1 W1 N3 83.36(13) . . ?
N5 W1 N3 84.48(13) . . ?
C1 W1 Au1 46.66(12) . . ?
C2 W1 Au1 108.28(11) . . ?
C3 W1 Au1 110.07(11) . . ?
N1 W1 Au1 81.83(9) . . ?
N5 W1 Au1 82.36(9) . . ?
N3 W1 Au1 161.03(9) . . ?
C20 N1 N2 107.1(3) . . ?
C20 N1 W1 133.4(3) . . ?
N2 N1 W1 119.3(3) . . ?
C4 C1 W1 147.3(3) . . ?
C4 C1 Au1 122.0(3) . . ?
W1 C1 Au1 90.60(16) . . ?
C15 N5 N6 107.1(3) . . ?
C15 N5 W1 132.8(3) . . ?
N6 N5 W1 120.1(3) . . ?
O1 C2 W1 178.6(4) . . ?
C8 N7 C4 118.1(3) . . ?
O2 C3 W1 178.3(4) . . ?
C22 N2 N1 108.4(4) . . ?
C22 N2 B1 131.7(3) . . ?
N1 N2 B1 119.8(3) . . ?
C10 N3 N4 107.6(3) . . ?
C10 N3 W1 135.6(3) . . ?
N4 N3 W1 116.6(3) . . ?
C17 N6 N5 108.9(4) . . ?
C17 N6 B1 131.9(4) . . ?
N5 N6 B1 118.8(3) . . ?
C12 N4 N3 108.4(4) . . ?
C12 N4 B1 129.8(4) . . ?
N3 N4 B1 121.8(3) . . ?
N5 C15 C16 109.4(4) . . ?
N5 C15 C14 123.1(4) . . ?
C16 C15 C14 127.6(4) . . ?
C15 C14 H14A 109.5 . . ?
C15 C14 H14B 109.5 . . ?
H14A C14 H14B 109.5 . . ?
C15 C14 H14C 109.5 . . ?
H14A C14 H14C 109.5 . . ?
H14B C14 H14C 109.5 . . ?
N7 C4 C5 122.6(3) . . ?
N7 C4 C1 114.6(3) . . ?
C5 C4 C1 122.8(4) . . ?
C6 C5 C4 119.1(4) . . ?
C6 C5 H5 120.5 . . ?
C4 C5 H5 120.5 . . ?
N7 C8 C7 122.5(4) . . ?
N7 C8 C8 115.6(4) . 3_576 ?
C7 C8 C8 121.9(4) . 3_576 ?
C20 C19 H19A 109.5 . . ?
C20 C19 H19B 109.5 . . ?
H19A C19 H19B 109.5 . . ?
C20 C19 H19C 109.5 . . ?
H19A C19 H19C 109.5 . . ?
H19B C19 H19C 109.5 . . ?
N1 C20 C21 108.8(4) . . ?
N1 C20 C19 122.6(3) . . ?
C21 C20 C19 128.5(4) . . ?
C6 C7 C8 118.8(4) . . ?
C6 C7 H7 120.6 . . ?
C8 C7 H7 120.6 . . ?
N2 B1 N6 110.6(4) . . ?
N2 B1 N4 108.9(4) . . ?
N6 B1 N4 108.5(4) . . ?
N2 B1 H1 109(2) . . ?
N6 B1 H1 113(2) . . ?
N4 B1 H1 107(2) . . ?
N3 C10 C11 108.5(4) . . ?
N3 C10 C9 124.4(4) . . ?
C11 C10 C9 127.0(5) . . ?
N2 C22 C21 108.8(4) . . ?
N2 C22 C23 122.0(4) . . ?
C21 C22 C23 129.2(4) . . ?
C5 C6 C7 118.8(4) . . ?
C5 C6 H6 120.6 . . ?
C7 C6 H6 120.6 . . ?
C10 C9 H9A 109.5 . . ?
C10 C9 H9B 109.5 . . ?
H9A C9 H9B 109.5 . . ?
C10 C9 H9C 109.5 . . ?
H9A C9 H9C 109.5 . . ?
H9B C9 H9C 109.5 . . ?
C12 C11 C10 107.0(4) . . ?
C12 C11 H11 126.5 . . ?
C10 C11 H11 126.5 . . ?
C22 C21 C20 106.9(4) . . ?
C22 C21 H21 126.6 . . ?
C20 C21 H21 126.6 . . ?
N4 C12 C11 108.4(4) . . ?
N4 C12 C13 122.0(5) . . ?
C11 C12 C13 129.5(5) . . ?
C17 C16 C15 106.2(4) . . ?
C17 C16 H16 126.9 . . ?
C15 C16 H16 126.9 . . ?
N6 C17 C16 108.4(4) . . ?
N6 C17 C18 123.1(5) . . ?
C16 C17 C18 128.5(5) . . ?
C22 C23 H23A 109.5 . . ?
C22 C23 H23B 109.5 . . ?
H23A C23 H23B 109.5 . . ?
C22 C23 H23C 109.5 . . ?
H23A C23 H23C 109.5 . . ?
H23B C23 H23C 109.5 . . ?
C12 C13 H13A 109.5 . . ?
C12 C13 H13B 109.5 . . ?
H13A C13 H13B 109.5 . . ?
C12 C13 H13C 109.5 . . ?
H13A C13 H13C 109.5 . . ?
H13B C13 H13C 109.5 . . ?
C17 C18 H18A 109.5 . . ?
C17 C18 H18B 109.5 . . ?
H18A C18 H18B 109.5 . . ?
C17 C18 H18C 109.5 . . ?
H18A C18 H18C 109.5 . . ?
H18B C18 H18C 109.5 . . ?
Cl5 C24 Cl3 121.8(5) . . ?
Cl4 C24 Cl2 90.5(10) . . ?
Cl5 C24 H24A 106.9 . . ?
Cl3 C24 H24A 106.9 . . ?
Cl5 C24 H24B 106.9 . . ?
Cl3 C24 H24B 106.9 . . ?
H24A C24 H24B 106.7 . . ?
C24 Cl4 Cl2 48.5(7) . . ?
C24 Cl2 Cl4 41.0(6) . . ?

loop_
_geom_bond_atom_site_label_1
_geom_bond_atom_site_label_2
_geom_bond_distance
_geom_bond_site_symmetry_2
_geom_bond_publ_flag
Au1 C1 2.025(4) . ?
Au1 Cl1 2.2905(10) . ?
Au1 W1 2.7847(2) . ?
W1 C1 1.890(4) . ?
W1 C2 1.995(5) . ?
W1 C3 1.997(4) . ?
W1 N1 2.186(3) . ?
W1 N5 2.196(3) . ?
W1 N3 2.207(3) . ?
O2 C3 1.140(5) . ?
N1 C20 1.352(5) . ?
N1 N2 1.378(4) . ?
O1 C2 1.155(5) . ?
C1 C4 1.474(5) . ?
N5 C15 1.341(5) . ?
N5 N6 1.373(4) . ?
N7 C8 1.337(5) . ?
N7 C4 1.349(5) . ?
N2 C22 1.357(5) . ?
N2 B1 1.527(6) . ?
N3 C10 1.337(6) . ?
N3 N4 1.388(5) . ?
N6 C17 1.347(6) . ?
N6 B1 1.530(6) . ?
N4 C12 1.350(6) . ?
N4 B1 1.546(7) . ?
C15 C16 1.386(6) . ?
C15 C14 1.490(6) . ?
C14 H14A 0.9600 . ?
C14 H14B 0.9600 . ?
C14 H14C 0.9600 . ?
C4 C5 1.388(6) . ?
C5 C6 1.379(6) . ?
C5 H5 0.9300 . ?
C8 C7 1.398(6) . ?
C8 C8 1.471(8) 3_576 ?
C19 C20 1.488(6) . ?
C19 H19A 0.9600 . ?
C19 H19B 0.9600 . ?
C19 H19C 0.9600 . ?
C20 C21 1.389(5) . ?
C7 C6 1.387(6) . ?
C7 H7 0.9300 . ?
B1 H1 1.13(4) . ?
C10 C11 1.396(7) . ?
C10 C9 1.487(7) . ?
C22 C21 1.356(6) . ?
C22 C23 1.511(6) . ?
C6 H6 0.9300 . ?
C9 H9A 0.9600 . ?
C9 H9B 0.9600 . ?
C9 H9C 0.9600 . ?
C11 C12 1.363(8) . ?
C11 H11 0.9300 . ?
C21 H21 0.9300 . ?
C12 C13 1.499(7) . ?
C16 C17 1.371(7) . ?
C16 H16 0.9300 . ?
C17 C18 1.505(6) . ?
C23 H23A 0.9600 . ?
C23 H23B 0.9600 . ?
C23 H23C 0.9600 . ?
C13 H13A 0.9600 . ?
C13 H13B 0.9600 . ?
C13 H13C 0.9600 . ?
C18 H18A 0.9600 . ?
C18 H18B 0.9600 . ?
C18 H18C 0.9600 . ?
Cl3 C24 1.749(8) . ?
C24 Cl4 1.57(2) . ?
C24 Cl5 1.652(8) . ?
C24 Cl2 1.796(15) . ?
C24 H24A 0.9700 . ?
C24 H24B 0.9700 . ?
